data_7221208
loop_
_publ_author_name
'Doerrscheidt, W.'
'Widera, A.'
'Schaefer, H.'

_publ_section_title
;
 Darstellung und Kristallstruktur von Sr5 Sn3 und Ba5 Sn3
;
_journal_name_full
;
Zeitschrift fuer Naturforschung, Teil B. Anorganische Chemie, Organische 
Chemie (2,1947-32,1977)
;
_journal_page_first 1097
_journal_page_last 1099
_journal_volume 32
_journal_year 1977
_chemical_formula_sum 'Ba5 Sn3'
_space_group_IT_number 140
_symmetry_space_group_name_Hall '-I 4 2c'
_symmetry_space_group_name_H-M 'I 4/m c m'
_cell_angle_alpha 90
_cell_angle_beta 90
_cell_angle_gamma 90
_cell_formula_units_Z 4
_cell_length_a 9.02
_cell_length_b 9.02
_cell_length_c 16.78
_cell_volume 1365.228
_citation_journal_id_ASTM ZENBAX
_cod_data_source_file Doerrscheidt_ZENBAX_1977_165.cif
_cod_data_source_block Ba5Sn3
_cod_database_code 7221208

loop_
_symmetry_equiv_pos_as_xyz
x,y,z
-y,x,z
-x,-y,z
y,-x,z
x,-y,-z+1/2
y,x,-z+1/2
-x,y,-z+1/2
-y,-x,-z+1/2
-x,-y,-z
y,-x,-z
x,y,-z
-y,x,-z
-x,y,z-1/2
-y,-x,z-1/2
x,-y,z-1/2
y,x,z-1/2
x+1/2,y+1/2,z+1/2
-y+1/2,x+1/2,z+1/2
-x+1/2,-y+1/2,z+1/2
y+1/2,-x+1/2,z+1/2
x+1/2,-y+1/2,-z+1
y+1/2,x+1/2,-z+1
-x+1/2,y+1/2,-z+1
-y+1/2,-x+1/2,-z+1
-x+1/2,-y+1/2,-z+1/2
y+1/2,-x+1/2,-z+1/2
x+1/2,y+1/2,-z+1/2
-y+1/2,x+1/2,-z+1/2
-x+1/2,y+1/2,z
-y+1/2,-x+1/2,z
x+1/2,-y+1/2,z
y+1/2,x+1/2,z

loop_
_atom_site_label
_atom_site_type_symbol
_atom_site_fract_x
_atom_site_fract_y
_atom_site_fract_z
_atom_site_occupancy
_atom_site_U_iso_or_equiv
Ba2 Ba 0 0 0 1 0.0
Ba1 Ba 0.1662 0.6662 0.1476 1 0.0
Sn1 Sn 0.3832 0.8832 0 1 0.0
Sn2 Sn 0 0 0.25 1 0.0
